data_2235019
loop_
_publ_author_name
'Fun, Hoong-Kun'
'Ooi, Chin Wei'
'Samshuddin, S.'
'Narayana, B.'
'Sarojini, B. K.'

_publ_section_title
;
 [2,6-Bis(biphenyl-4-yl)-4-hydroxy-4-(pyridin-2-yl)cyclohexane-1,3-diyl]bis[(pyridin-2-yl)methanone]--butan-2-one
 (1/1)
;
_journal_coeditor_code HB6756
_journal_issue 6
_journal_name_full 'Acta Crystallographica Section E'
_journal_page_first o1633
_journal_page_last o1634
_journal_paper_doi 10.1107/S1600536812019241
_journal_volume 68
_journal_year 2012
_chemical_formula_iupac 'C47 H37 N3 O3, C4 H8 O'
_chemical_formula_moiety 'C47 H37 N3 O3, C4 H8 O'
_chemical_formula_sum 'C51 H45 N3 O4'
_chemical_formula_weight 763.90
_chemical_name_systematic
;
[2,6-Bis(biphenyl-4-yl)-4-hydroxy-4-(pyridin-2-yl)cyclohexane-1,3-
diyl]bis[(pyridin-2-yl)methanone]--butan-2-one (1/1)
;
_space_group_IT_number 14
_symmetry_cell_setting monoclinic
_symmetry_space_group_name_Hall '-P 2ybc'
_symmetry_space_group_name_H-M 'P 1 21/c 1'
_atom_sites_solution_hydrogens geom
_atom_sites_solution_primary direct
_atom_sites_solution_secondary difmap
_audit_creation_method SHELXL-97
_cell_angle_alpha 90.00
_cell_angle_beta 100.6430(10)
_cell_angle_gamma 90.00
_cell_formula_units_Z 4
_cell_length_a 13.7269(9)
_cell_length_b 25.3723(16)
_cell_length_c 11.4574(7)
_cell_measurement_reflns_used 7618
_cell_measurement_temperature 100.0(10)
_cell_measurement_theta_max 28.62
_cell_measurement_theta_min 2.20
_cell_volume 3921.8(4)
_computing_cell_refinement 'SAINT (Bruker, 2009)'
_computing_data_collection 'APEX2 (Bruker, 2009)'
_computing_data_reduction 'SAINT (Bruker, 2009)'
_computing_molecular_graphics 'SHELXTL (Sheldrick, 2008)'
_computing_publication_material
;
SHELXTL (Sheldrick, 2008) and PLATON (Spek, 2009)
;
_computing_structure_refinement 'SHELXTL (Sheldrick, 2008)'
_computing_structure_solution 'SHELXTL (Sheldrick, 2008)'
_diffrn_ambient_temperature 100.0(10)
_diffrn_measured_fraction_theta_full 0.996
_diffrn_measured_fraction_theta_max 0.996
_diffrn_measurement_device_type 'Bruker APEX DUO CCD'
_diffrn_measurement_method '\f and \w scans'
_diffrn_radiation_monochromator graphite
_diffrn_radiation_source 'fine-focus sealed tube'
_diffrn_radiation_type MoK\a
_diffrn_radiation_wavelength 0.71073
_diffrn_reflns_av_R_equivalents 0.0495
_diffrn_reflns_av_sigmaI/netI 0.0498
_diffrn_reflns_limit_h_max 18
_diffrn_reflns_limit_h_min -18
_diffrn_reflns_limit_k_max 34
_diffrn_reflns_limit_k_min -34
_diffrn_reflns_limit_l_max 15
_diffrn_reflns_limit_l_min -15
_diffrn_reflns_number 41041
_diffrn_reflns_theta_full 29.20
_diffrn_reflns_theta_max 29.20
_diffrn_reflns_theta_min 1.51
_diffrn_standards_number 0
_exptl_absorpt_coefficient_mu 0.082
_exptl_absorpt_correction_T_max 0.9866
_exptl_absorpt_correction_T_min 0.9694
_exptl_absorpt_correction_type multi-scan
_exptl_absorpt_process_details '(<i>SADABS</i>; Bruker, 2009)'
_exptl_crystal_colour colourless
_exptl_crystal_density_diffrn 1.294
_exptl_crystal_density_method 'not measured'
_exptl_crystal_description block
_exptl_crystal_F_000 1616
_exptl_crystal_size_max 0.382
_exptl_crystal_size_mid 0.218
_exptl_crystal_size_min 0.165
_refine_diff_density_max 0.437
_refine_diff_density_min -0.300
_refine_ls_extinction_method none
_refine_ls_goodness_of_fit_ref 0.992
_refine_ls_hydrogen_treatment mixed
_refine_ls_matrix_type full
_refine_ls_number_parameters 529
_refine_ls_number_reflns 10584
_refine_ls_number_restraints 0
_refine_ls_restrained_S_all 0.992
_refine_ls_R_factor_all 0.0780
_refine_ls_R_factor_gt 0.0492
_refine_ls_shift/su_max 0.001
_refine_ls_shift/su_mean 0.000
_refine_ls_structure_factor_coef Fsqd
_refine_ls_weighting_details 'calc w=1/[\s^2^(Fo^2^)+(0.0773P)^2^+1.0792P] where P=(Fo^2^+2Fc^2^)/3'
_refine_ls_weighting_scheme calc
_refine_ls_wR_factor_gt 0.1247
_refine_ls_wR_factor_ref 0.1434
_reflns_number_gt 7594
_reflns_number_total 10584
_reflns_threshold_expression I>2\s(I)
_cod_data_source_file hb6756.cif
_cod_data_source_block I
_cod_original_sg_symbol_H-M 'P 21/c'
_cod_database_code 2235019
_cod_database_fobs_code 2235019

loop_
_symmetry_equiv_pos_as_xyz
'x, y, z'
'-x, y+1/2, -z+1/2'
'-x, -y, -z'
'x, -y-1/2, z-1/2'

loop_
_atom_site_type_symbol
_atom_site_label
_atom_site_fract_x
_atom_site_fract_y
_atom_site_fract_z
_atom_site_U_iso_or_equiv
_atom_site_adp_type
_atom_site_calc_flag
_atom_site_refinement_flags
_atom_site_occupancy
_atom_site_symmetry_multiplicity
O O1 0.47599(8) 0.28118(4) -0.07705(9) 0.0183(2) Uani d . 1 1
O O2 0.40319(8) 0.39570(5) -0.08531(10) 0.0238(3) Uani d . 1 1
O O3 0.25110(8) 0.26318(4) 0.19706(9) 0.0186(2) Uani d . 1 1
N N1 0.62179(9) 0.32082(5) 0.06856(12) 0.0194(3) Uani d . 1 1
N N2 0.41942(9) 0.40787(5) 0.22129(12) 0.0190(3) Uani d . 1 1
N N3 0.03605(9) 0.22770(5) -0.00083(12) 0.0202(3) Uani d . 1 1
C C1 -0.11669(11) 0.44153(7) 0.03464(14) 0.0210(3) Uani d . 1 1
H H1A -0.0799 0.4296 0.1062 0.025 Uiso calc R 1 1
C C2 -0.20671(12) 0.46671(7) 0.03377(16) 0.0247(3) Uani d . 1 1
H H2A -0.2293 0.4719 0.1046 0.030 Uiso calc R 1 1
C C3 -0.26301(11) 0.48415(6) -0.07207(16) 0.0229(3) Uani d . 1 1
H H3A -0.3236 0.5007 -0.0727 0.027 Uiso calc R 1 1
C C4 -0.22829(11) 0.47679(6) -0.17722(15) 0.0215(3) Uani d . 1 1
H H4A -0.2658 0.4885 -0.2485 0.026 Uiso calc R 1 1
C C5 -0.13774(11) 0.45199(6) -0.17696(14) 0.0193(3) Uani d . 1 1
H H5A -0.1151 0.4475 -0.2479 0.023 Uiso calc R 1 1
C C6 -0.08069(10) 0.43384(6) -0.07068(13) 0.0164(3) Uani d . 1 1
C C7 0.01449(10) 0.40547(6) -0.06783(13) 0.0154(3) Uani d . 1 1
C C8 0.02761(11) 0.37150(6) -0.15985(13) 0.0172(3) Uani d . 1 1
H H8A -0.0223 0.3682 -0.2264 0.021 Uiso calc R 1 1
C C9 0.11430(11) 0.34263(6) -0.15275(13) 0.0161(3) Uani d . 1 1
H H9A 0.1217 0.3203 -0.2150 0.019 Uiso calc R 1 1
C C10 0.19083(10) 0.34639(6) -0.05390(13) 0.0136(3) Uani d . 1 1
C C11 0.17924(10) 0.38177(6) 0.03568(13) 0.0155(3) Uani d . 1 1
H H11A 0.2301 0.3860 0.1009 0.019 Uiso calc R 1 1
C C12 0.09242(11) 0.41081(6) 0.02849(13) 0.0166(3) Uani d . 1 1
H H12A 0.0862 0.4342 0.0891 0.020 Uiso calc R 1 1
C C13 0.27781(10) 0.30855(6) -0.04452(12) 0.0136(3) Uani d . 1 1
H H13A 0.2959 0.3064 -0.1232 0.016 Uiso calc R 1 1
C C14 0.24354(10) 0.25255(6) -0.01356(12) 0.0131(3) Uani d . 1 1
H H14A 0.1902 0.2416 -0.0781 0.016 Uiso calc R 1 1
C C15 0.32949(10) 0.21228(6) -0.00748(13) 0.0138(3) Uani d . 1 1
H H15A 0.3457 0.2111 -0.0872 0.017 Uiso calc R 1 1
C C16 0.42367(10) 0.23047(6) 0.07589(13) 0.0155(3) Uani d . 1 1
H H16A 0.4115 0.2318 0.1566 0.019 Uiso calc R 1 1
H H16B 0.4763 0.2052 0.0736 0.019 Uiso calc R 1 1
C C17 0.45672(10) 0.28472(6) 0.04085(13) 0.0142(3) Uani d . 1 1
C C18 0.37070(10) 0.32549(6) 0.04325(13) 0.0134(3) Uani d . 1 1
H H18A 0.3551 0.3260 0.1233 0.016 Uiso calc R 1 1
C C19 0.40692(10) 0.37974(6) 0.01556(13) 0.0163(3) Uani d . 1 1
C C20 0.45398(10) 0.41334(6) 0.11962(14) 0.0166(3) Uani d . 1 1
C C21 0.52927(11) 0.44845(6) 0.10656(16) 0.0222(3) Uani d . 1 1
H H21A 0.5502 0.4517 0.0342 0.027 Uiso calc R 1 1
C C22 0.57213(12) 0.47830(7) 0.20346(17) 0.0287(4) Uani d . 1 1
H H22A 0.6227 0.5020 0.1976 0.034 Uiso calc R 1 1
C C23 0.53843(12) 0.47235(7) 0.30941(17) 0.0278(4) Uani d . 1 1
H H23A 0.5672 0.4912 0.3765 0.033 Uiso calc R 1 1
C C24 0.46085(12) 0.43761(7) 0.31349(15) 0.0236(3) Uani d . 1 1
H H24A 0.4366 0.4349 0.3838 0.028 Uiso calc R 1 1
C C25 0.55011(10) 0.30321(6) 0.12396(13) 0.0156(3) Uani d . 1 1
C C27 0.64309(12) 0.32676(7) 0.31461(15) 0.0246(3) Uani d . 1 1
H H27A 0.6507 0.3284 0.3969 0.030 Uiso calc R 1 1
C C26 0.55883(11) 0.30471(6) 0.24721(14) 0.0190(3) Uani d . 1 1
H H26A 0.5089 0.2911 0.2834 0.023 Uiso calc R 1 1
C C28 0.71596(12) 0.34637(7) 0.25710(16) 0.0268(4) Uani d . 1 1
H H28A 0.7725 0.3622 0.3000 0.032 Uiso calc R 1 1
C C29 0.70311(11) 0.34191(7) 0.13515(16) 0.0244(3) Uani d . 1 1
H H29A 0.7532 0.3541 0.0974 0.029 Uiso calc R 1 1
C C30 0.19993(10) 0.25650(6) 0.09887(13) 0.0141(3) Uani d . 1 1
C C31 0.08895(10) 0.25547(6) 0.08853(13) 0.0159(3) Uani d . 1 1
C C32 0.04766(12) 0.28204(7) 0.17401(14) 0.0228(3) Uani d . 1 1
H H32A 0.0874 0.3006 0.2348 0.027 Uiso calc R 1 1
C C33 -0.05412(12) 0.28006(8) 0.16618(16) 0.0303(4) Uani d . 1 1
H H33A -0.0844 0.2982 0.2204 0.036 Uiso calc R 1 1
C C34 -0.11000(12) 0.25067(7) 0.07614(16) 0.0288(4) Uani d . 1 1
H H34A -0.1784 0.2480 0.0696 0.035 Uiso calc R 1 1
C C35 -0.06176(12) 0.22533(7) -0.00385(16) 0.0248(3) Uani d . 1 1
H H35A -0.0998 0.2054 -0.0635 0.030 Uiso calc R 1 1
C C36 0.29503(10) 0.15738(6) 0.01718(13) 0.0145(3) Uani d . 1 1
C C37 0.29334(11) 0.13891(6) 0.13140(13) 0.0171(3) Uani d . 1 1
H H37A 0.3198 0.1596 0.1966 0.020 Uiso calc R 1 1
C C38 0.25277(11) 0.09003(6) 0.14942(13) 0.0175(3) Uani d . 1 1
H H38A 0.2509 0.0790 0.2263 0.021 Uiso calc R 1 1
C C39 0.21496(10) 0.05740(6) 0.05408(13) 0.0159(3) Uani d . 1 1
C C40 0.22118(11) 0.07492(6) -0.06035(13) 0.0178(3) Uani d . 1 1
H H40A 0.1991 0.0532 -0.1252 0.021 Uiso calc R 1 1
C C41 0.25965(11) 0.12404(6) -0.07825(13) 0.0167(3) Uani d . 1 1
H H41A 0.2620 0.1350 -0.1551 0.020 Uiso calc R 1 1
C C42 0.16365(11) 0.00691(6) 0.06980(13) 0.0171(3) Uani d . 1 1
C C43 0.09407(11) 0.00461(6) 0.14501(14) 0.0198(3) Uani d . 1 1
H H43A 0.0858 0.0335 0.1922 0.024 Uiso calc R 1 1
C C44 0.03753(11) -0.04023(7) 0.14967(14) 0.0217(3) Uani d . 1 1
H H44A -0.0091 -0.0409 0.1991 0.026 Uiso calc R 1 1
C C45 0.04944(11) -0.08409(6) 0.08162(15) 0.0215(3) Uani d . 1 1
H H45A 0.0101 -0.1138 0.0839 0.026 Uiso calc R 1 1
C C46 0.12103(12) -0.08316(6) 0.00972(14) 0.0212(3) Uani d . 1 1
H H46A 0.1310 -0.1127 -0.0347 0.025 Uiso calc R 1 1
C C47 0.17744(11) -0.03803(6) 0.00448(13) 0.0183(3) Uani d . 1 1
H H47A 0.2252 -0.0378 -0.0434 0.022 Uiso calc R 1 1
O O4 0.27860(12) 0.65693(7) 0.38250(13) 0.0479(4) Uani d . 1 1
C C49 0.39719(14) 0.63104(8) 0.26608(18) 0.0345(4) Uani d . 1 1
H H49A 0.4438 0.6575 0.2497 0.041 Uiso calc R 1 1
H H49B 0.3815 0.6086 0.1967 0.041 Uiso calc R 1 1
C C50 0.30448(14) 0.65787(8) 0.28538(17) 0.0319(4) Uani d . 1 1
C C51 0.24465(16) 0.68586(9) 0.18082(18) 0.0387(5) Uani d . 1 1
H H51A 0.1956 0.7075 0.2071 0.058 Uiso calc R 1 1
H H51B 0.2125 0.6604 0.1246 0.058 Uiso calc R 1 1
H H51C 0.2876 0.7075 0.1439 0.058 Uiso calc R 1 1
C C48 0.44650(15) 0.59802(8) 0.3706(2) 0.0419(5) Uani d . 1 1
H H48A 0.5091 0.5853 0.3562 0.063 Uiso calc R 1 1
H H48B 0.4047 0.5686 0.3805 0.063 Uiso calc R 1 1
H H48C 0.4569 0.6192 0.4413 0.063 Uiso calc R 1 1
H H1O1 0.5333(17) 0.2988(9) -0.074(2) 0.042(6) Uiso d . 1 1

loop_
_atom_site_aniso_label
_atom_site_aniso_U_11
_atom_site_aniso_U_22
_atom_site_aniso_U_33
_atom_site_aniso_U_12
_atom_site_aniso_U_13
_atom_site_aniso_U_23
O1 0.0171(5) 0.0259(6) 0.0128(5) -0.0020(4) 0.0055(4) -0.0020(4)
O2 0.0266(6) 0.0269(6) 0.0167(6) -0.0052(5) 0.0010(5) 0.0061(5)
O3 0.0196(5) 0.0237(6) 0.0123(5) 0.0008(4) 0.0020(4) 0.0003(4)
N1 0.0142(6) 0.0228(7) 0.0216(7) -0.0008(5) 0.0042(5) -0.0014(5)
N2 0.0181(6) 0.0206(7) 0.0178(6) 0.0002(5) 0.0017(5) -0.0016(5)
N3 0.0175(6) 0.0206(7) 0.0222(7) -0.0021(5) 0.0032(5) 0.0012(5)
C1 0.0194(7) 0.0256(8) 0.0181(8) 0.0013(6) 0.0038(6) 0.0006(6)
C2 0.0231(8) 0.0275(9) 0.0257(9) 0.0016(6) 0.0105(7) -0.0008(7)
C3 0.0147(7) 0.0200(8) 0.0344(9) 0.0021(6) 0.0060(6) 0.0018(7)
C4 0.0169(7) 0.0206(8) 0.0257(8) 0.0005(6) 0.0003(6) 0.0051(6)
C5 0.0180(7) 0.0208(8) 0.0191(8) 0.0010(6) 0.0032(6) 0.0012(6)
C6 0.0152(6) 0.0162(7) 0.0173(7) -0.0012(5) 0.0022(6) -0.0006(6)
C7 0.0147(6) 0.0169(7) 0.0147(7) 0.0002(5) 0.0032(5) 0.0025(6)
C8 0.0164(7) 0.0216(8) 0.0123(7) 0.0006(5) -0.0008(5) 0.0005(6)
C9 0.0175(7) 0.0199(7) 0.0107(7) 0.0009(5) 0.0019(5) -0.0021(6)
C10 0.0131(6) 0.0147(7) 0.0129(7) -0.0009(5) 0.0019(5) 0.0024(5)
C11 0.0144(6) 0.0186(7) 0.0123(7) -0.0007(5) -0.0006(5) 0.0001(5)
C12 0.0179(7) 0.0175(7) 0.0143(7) -0.0001(5) 0.0023(6) -0.0013(6)
C13 0.0134(6) 0.0167(7) 0.0104(6) 0.0002(5) 0.0014(5) 0.0008(5)
C14 0.0134(6) 0.0154(7) 0.0100(6) -0.0005(5) 0.0014(5) -0.0011(5)
C15 0.0153(6) 0.0152(7) 0.0115(6) 0.0000(5) 0.0037(5) -0.0016(5)
C16 0.0141(6) 0.0169(7) 0.0152(7) 0.0014(5) 0.0021(5) -0.0002(6)
C17 0.0134(6) 0.0181(7) 0.0114(7) 0.0011(5) 0.0033(5) -0.0007(5)
C18 0.0127(6) 0.0165(7) 0.0109(6) 0.0004(5) 0.0017(5) 0.0002(5)
C19 0.0127(6) 0.0186(7) 0.0174(7) 0.0009(5) 0.0023(5) 0.0026(6)
C20 0.0139(6) 0.0156(7) 0.0197(8) 0.0025(5) 0.0013(6) 0.0013(6)
C21 0.0202(7) 0.0184(8) 0.0285(9) -0.0009(6) 0.0061(7) -0.0004(6)
C22 0.0219(8) 0.0226(9) 0.0420(11) -0.0063(6) 0.0067(8) -0.0074(8)
C23 0.0239(8) 0.0252(9) 0.0322(10) -0.0005(6) -0.0007(7) -0.0123(7)
C24 0.0234(8) 0.0249(8) 0.0220(8) 0.0014(6) 0.0024(6) -0.0053(7)
C25 0.0128(6) 0.0155(7) 0.0179(7) 0.0026(5) 0.0013(5) 0.0007(6)
C27 0.0214(8) 0.0306(9) 0.0188(8) 0.0040(6) -0.0042(6) -0.0030(7)
C26 0.0169(7) 0.0229(8) 0.0164(7) 0.0025(6) 0.0010(6) 0.0006(6)
C28 0.0159(7) 0.0279(9) 0.0335(10) -0.0003(6) -0.0036(7) -0.0061(7)
C29 0.0154(7) 0.0254(9) 0.0324(9) -0.0020(6) 0.0046(7) -0.0014(7)
C30 0.0160(6) 0.0135(7) 0.0128(7) 0.0010(5) 0.0024(5) 0.0018(5)
C31 0.0164(7) 0.0184(7) 0.0133(7) 0.0008(5) 0.0034(5) 0.0045(6)
C32 0.0210(7) 0.0320(9) 0.0160(8) 0.0043(6) 0.0046(6) 0.0004(6)
C33 0.0224(8) 0.0481(12) 0.0221(9) 0.0086(7) 0.0089(7) 0.0017(8)
C34 0.0159(7) 0.0407(11) 0.0310(10) 0.0006(7) 0.0078(7) 0.0090(8)
C35 0.0196(7) 0.0261(9) 0.0280(9) -0.0039(6) 0.0028(7) 0.0025(7)
C36 0.0124(6) 0.0168(7) 0.0143(7) 0.0014(5) 0.0026(5) -0.0011(5)
C37 0.0206(7) 0.0183(7) 0.0115(7) 0.0004(6) 0.0011(6) -0.0032(6)
C38 0.0207(7) 0.0200(8) 0.0117(7) 0.0018(6) 0.0028(6) 0.0008(6)
C39 0.0151(6) 0.0171(7) 0.0160(7) 0.0018(5) 0.0039(5) 0.0011(6)
C40 0.0204(7) 0.0207(8) 0.0122(7) -0.0023(6) 0.0030(6) -0.0037(6)
C41 0.0196(7) 0.0208(7) 0.0099(7) 0.0005(5) 0.0037(5) 0.0001(6)
C42 0.0176(7) 0.0190(7) 0.0135(7) 0.0007(5) 0.0000(5) 0.0027(6)
C43 0.0212(7) 0.0218(8) 0.0160(7) 0.0015(6) 0.0025(6) 0.0013(6)
C44 0.0189(7) 0.0282(9) 0.0180(8) 0.0002(6) 0.0031(6) 0.0062(6)
C45 0.0204(7) 0.0199(8) 0.0220(8) -0.0030(6) -0.0021(6) 0.0069(6)
C46 0.0251(8) 0.0177(8) 0.0189(8) 0.0008(6) -0.0010(6) 0.0011(6)
C47 0.0204(7) 0.0201(8) 0.0141(7) 0.0003(6) 0.0023(6) 0.0003(6)
O4 0.0504(9) 0.0694(11) 0.0265(7) 0.0151(8) 0.0144(7) 0.0056(7)
C49 0.0361(10) 0.0337(10) 0.0349(11) -0.0113(8) 0.0095(8) -0.0092(8)
C50 0.0365(10) 0.0340(10) 0.0259(9) -0.0069(8) 0.0077(8) -0.0023(8)
C51 0.0412(11) 0.0467(12) 0.0274(10) -0.0031(9) 0.0041(8) 0.0067(9)
C48 0.0339(10) 0.0286(10) 0.0622(15) 0.0001(8) 0.0059(10) 0.0028(10)

loop_
_atom_type_symbol
_atom_type_description
_atom_type_scat_dispersion_real
_atom_type_scat_dispersion_imag
_atom_type_scat_source
C C 0.0033 0.0016 'International Tables Vol C Tables 4.2.6.8 and 6.1.1.4'
H H 0.0000 0.0000 'International Tables Vol C Tables 4.2.6.8 and 6.1.1.4'
N N 0.0061 0.0033 'International Tables Vol C Tables 4.2.6.8 and 6.1.1.4'
O O 0.0106 0.0060 'International Tables Vol C Tables 4.2.6.8 and 6.1.1.4'

loop_
_geom_angle_atom_site_label_1
_geom_angle_atom_site_label_2
_geom_angle_atom_site_label_3
_geom_angle
C17 O1 H1O1 104.1(14)
C29 N1 C25 118.00(14)
C24 N2 C20 117.38(13)
C35 N3 C31 116.27(14)
C2 C1 C6 120.88(15)
C2 C1 H1A 119.6
C6 C1 H1A 119.6
C3 C2 C1 120.33(15)
C3 C2 H2A 119.8
C1 C2 H2A 119.8
C2 C3 C4 119.45(14)
C2 C3 H3A 120.3
C4 C3 H3A 120.3
C3 C4 C5 120.56(15)
C3 C4 H4A 119.7
C5 C4 H4A 119.7
C4 C5 C6 120.44(14)
C4 C5 H5A 119.8
C6 C5 H5A 119.8
C5 C6 C1 118.34(14)
C5 C6 C7 121.81(13)
C1 C6 C7 119.83(14)
C12 C7 C8 118.01(13)
C12 C7 C6 120.86(13)
C8 C7 C6 121.11(13)
C9 C8 C7 120.64(14)
C9 C8 H8A 119.7
C7 C8 H8A 119.7
C8 C9 C10 121.30(14)
C8 C9 H9A 119.3
C10 C9 H9A 119.3
C11 C10 C9 117.98(13)
C11 C10 C13 123.31(13)
C9 C10 C13 118.49(13)
C12 C11 C10 120.69(14)
C12 C11 H11A 119.7
C10 C11 H11A 119.7
C11 C12 C7 121.28(14)
C11 C12 H12A 119.4
C7 C12 H12A 119.4
C10 C13 C18 114.64(12)
C10 C13 C14 109.00(11)
C18 C13 C14 110.86(11)
C10 C13 H13A 107.3
C18 C13 H13A 107.3
C14 C13 H13A 107.3
C30 C14 C15 114.84(12)
C30 C14 C13 108.39(11)
C15 C14 C13 110.57(11)
C30 C14 H14A 107.6
C15 C14 H14A 107.6
C13 C14 H14A 107.6
C36 C15 C16 114.71(12)
C36 C15 C14 110.65(11)
C16 C15 C14 112.15(12)
C36 C15 H15A 106.2
C16 C15 H15A 106.2
C14 C15 H15A 106.2
C17 C16 C15 111.45(12)
C17 C16 H16A 109.3
C15 C16 H16A 109.3
C17 C16 H16B 109.3
C15 C16 H16B 109.3
H16A C16 H16B 108.0
O1 C17 C25 109.25(11)
O1 C17 C16 107.96(12)
C25 C17 C16 111.72(12)
O1 C17 C18 109.20(11)
C25 C17 C18 109.53(11)
C16 C17 C18 109.14(11)
C19 C18 C13 112.49(12)
C19 C18 C17 108.47(11)
C13 C18 C17 109.89(11)
C19 C18 H18A 108.6
C13 C18 H18A 108.6
C17 C18 H18A 108.6
O2 C19 C20 119.92(14)
O2 C19 C18 122.87(14)
C20 C19 C18 117.14(12)
N2 C20 C21 123.16(15)
N2 C20 C19 117.26(13)
C21 C20 C19 119.58(14)
C22 C21 C20 118.56(15)
C22 C21 H21A 120.7
C20 C21 H21A 120.7
C21 C22 C23 118.87(15)
C21 C22 H22A 120.6
C23 C22 H22A 120.6
C22 C23 C24 118.73(16)
C22 C23 H23A 120.6
C24 C23 H23A 120.6
N2 C24 C23 123.24(16)
N2 C24 H24A 118.4
C23 C24 H24A 118.4
N1 C25 C26 122.42(14)
N1 C25 C17 114.38(13)
C26 C25 C17 123.10(13)
C26 C27 C28 118.76(16)
C26 C27 H27A 120.6
C28 C27 H27A 120.6
C27 C26 C25 118.82(14)
C27 C26 H26A 120.6
C25 C26 H26A 120.6
C29 C28 C27 118.86(15)
C29 C28 H28A 120.6
C27 C28 H28A 120.6
N1 C29 C28 123.07(15)
N1 C29 H29A 118.5
C28 C29 H29A 118.5
O3 C30 C31 118.39(13)
O3 C30 C14 122.63(12)
C31 C30 C14 118.87(12)
N3 C31 C32 123.92(14)
N3 C31 C30 117.80(13)
C32 C31 C30 118.25(14)
C33 C32 C31 118.28(16)
C33 C32 H32A 120.9
C31 C32 H32A 120.9
C32 C33 C34 118.78(16)
C32 C33 H33A 120.6
C34 C33 H33A 120.6
C33 C34 C35 118.46(15)
C33 C34 H34A 120.8
C35 C34 H34A 120.8
N3 C35 C34 124.23(16)
N3 C35 H35A 117.9
C34 C35 H35A 117.9
C37 C36 C41 117.88(14)
C37 C36 C15 122.96(13)
C41 C36 C15 119.11(13)
C38 C37 C36 121.04(14)
C38 C37 H37A 119.5
C36 C37 H37A 119.5
C37 C38 C39 121.02(14)
C37 C38 H38A 119.5
C39 C38 H38A 119.5
C38 C39 C40 117.84(14)
C38 C39 C42 122.19(13)
C40 C39 C42 119.86(13)
C41 C40 C39 121.01(14)
C41 C40 H40A 119.5
C39 C40 H40A 119.5
C40 C41 C36 121.10(14)
C40 C41 H41A 119.5
C36 C41 H41A 119.5
C47 C42 C43 118.11(14)
C47 C42 C39 121.60(13)
C43 C42 C39 120.12(14)
C44 C43 C42 120.60(15)
C44 C43 H43A 119.7
C42 C43 H43A 119.7
C43 C44 C45 120.87(14)
C43 C44 H44A 119.6
C45 C44 H44A 119.6
C44 C45 C46 119.23(14)
C44 C45 H45A 120.4
C46 C45 H45A 120.4
C47 C46 C45 119.90(15)
C47 C46 H46A 120.1
C45 C46 H46A 120.1
C46 C47 C42 121.21(14)
C46 C47 H47A 119.4
C42 C47 H47A 119.4
C50 C49 C48 113.78(17)
C50 C49 H49A 108.8
C48 C49 H49A 108.8
C50 C49 H49B 108.8
C48 C49 H49B 108.8
H49A C49 H49B 107.7
O4 C50 C49 121.41(19)
O4 C50 C51 121.67(18)
C49 C50 C51 116.93(16)
C50 C51 H51A 109.5
C50 C51 H51B 109.5
H51A C51 H51B 109.5
C50 C51 H51C 109.5
H51A C51 H51C 109.5
H51B C51 H51C 109.5
C49 C48 H48A 109.5
C49 C48 H48B 109.5
H48A C48 H48B 109.5
C49 C48 H48C 109.5
H48A C48 H48C 109.5
H48B C48 H48C 109.5

loop_
_geom_bond_atom_site_label_1
_geom_bond_atom_site_label_2
_geom_bond_distance
O1 C17 1.4264(17)
O1 H1O1 0.90(2)
O2 C19 1.2167(18)
O3 C30 1.2230(17)
N1 C29 1.342(2)
N1 C25 1.3421(18)
N2 C24 1.337(2)
N2 C20 1.3437(19)
N3 C35 1.338(2)
N3 C31 1.341(2)
C1 C2 1.389(2)
C1 C6 1.400(2)
C1 H1A 0.9300
C2 C3 1.385(2)
C2 H2A 0.9300
C3 C4 1.388(2)
C3 H3A 0.9300
C4 C5 1.393(2)
C4 H4A 0.9300
C5 C6 1.399(2)
C5 H5A 0.9300
C6 C7 1.4868(19)
C7 C12 1.394(2)
C7 C8 1.399(2)
C8 C9 1.387(2)
C8 H8A 0.9300
C9 C10 1.398(2)
C9 H9A 0.9300
C10 C11 1.395(2)
C10 C13 1.5203(19)
C11 C12 1.391(2)
C11 H11A 0.9300
C12 H12A 0.9300
C13 C18 1.532(2)
C13 C14 1.5581(19)
C13 H13A 0.9800
C14 C30 1.5207(19)
C14 C15 1.5526(19)
C14 H14A 0.9800
C15 C36 1.515(2)
C15 C16 1.530(2)
C15 H15A 0.9800
C16 C17 1.526(2)
C16 H16A 0.9700
C16 H16B 0.9700
C17 C25 1.523(2)
C17 C18 1.5738(19)
C18 C19 1.517(2)
C18 H18A 0.9800
C19 C20 1.510(2)
C20 C21 1.393(2)
C21 C22 1.382(2)
C21 H21A 0.9300
C22 C23 1.385(3)
C22 H22A 0.9300
C23 C24 1.390(2)
C23 H23A 0.9300
C24 H24A 0.9300
C25 C26 1.395(2)
C27 C26 1.385(2)
C27 C28 1.388(2)
C27 H27A 0.9300
C26 H26A 0.9300
C28 C29 1.380(2)
C28 H28A 0.9300
C29 H29A 0.9300
C30 C31 1.5062(19)
C31 C32 1.393(2)
C32 C33 1.384(2)
C32 H32A 0.9300
C33 C34 1.384(3)
C33 H33A 0.9300
C34 C35 1.384(2)
C34 H34A 0.9300
C35 H35A 0.9300
C36 C37 1.394(2)
C36 C41 1.397(2)
C37 C38 1.390(2)
C37 H37A 0.9300
C38 C39 1.392(2)
C38 H38A 0.9300
C39 C40 1.402(2)
C39 C42 1.489(2)
C40 C41 1.383(2)
C40 H40A 0.9300
C41 H41A 0.9300
C42 C47 1.396(2)
C42 C43 1.401(2)
C43 C44 1.384(2)
C43 H43A 0.9300
C44 C45 1.386(2)
C44 H44A 0.9300
C45 C46 1.394(2)
C45 H45A 0.9300
C46 C47 1.390(2)
C46 H46A 0.9300
C47 H47A 0.9300
O4 C50 1.229(2)
C49 C50 1.495(3)
C49 C48 1.515(3)
C49 H49A 0.9700
C49 H49B 0.9700
C50 C51 1.500(3)
C51 H51A 0.9600
C51 H51B 0.9600
C51 H51C 0.9600
C48 H48A 0.9600
C48 H48B 0.9600
C48 H48C 0.9600

loop_
_geom_hbond_atom_site_label_D
_geom_hbond_atom_site_label_H
_geom_hbond_atom_site_label_A
_geom_hbond_site_symmetry_A
_geom_hbond_distance_DH
_geom_hbond_distance_HA
_geom_hbond_distance_DA
_geom_hbond_angle_DHA
_geom_hbond_publ_flag
O1 H1O1 N1 . 0.90(2) 1.92(2) 2.5615(18) 127.0(19) yes
C16 H16A O3 . 0.97 2.46 3.0730(19) 121 yes
C18 H18A O3 . 0.98 2.39 3.0603(19) 125 yes
C26 H26A O1 4_566 0.93 2.53 3.3079(19) 142 yes
C27 H27A O4 3_666 0.93 2.56 3.464(2) 163 yes
C3 H3A Cg2 3_565 0.93 2.96 3.7821(17) 148 yes

loop_
_geom_torsion_atom_site_label_1
_geom_torsion_atom_site_label_2
_geom_torsion_atom_site_label_3
_geom_torsion_atom_site_label_4
_geom_torsion
C6 C1 C2 C3 0.7(2)
C1 C2 C3 C4 -0.7(2)
C2 C3 C4 C5 0.1(2)
C3 C4 C5 C6 0.4(2)
C4 C5 C6 C1 -0.4(2)
C4 C5 C6 C7 177.71(14)
C2 C1 C6 C5 -0.2(2)
C2 C1 C6 C7 -178.30(15)
C5 C6 C7 C12 146.89(15)
C1 C6 C7 C12 -35.1(2)
C5 C6 C7 C8 -35.0(2)
C1 C6 C7 C8 143.08(15)
C12 C7 C8 C9 2.4(2)
C6 C7 C8 C9 -175.83(14)
C7 C8 C9 C10 0.2(2)
C8 C9 C10 C11 -2.6(2)
C8 C9 C10 C13 172.17(13)
C9 C10 C11 C12 2.4(2)
C13 C10 C11 C12 -172.06(13)
C10 C11 C12 C7 0.1(2)
C8 C7 C12 C11 -2.5(2)
C6 C7 C12 C11 175.67(14)
C11 C10 C13 C18 -23.20(19)
C9 C10 C13 C18 162.34(12)
C11 C10 C13 C14 101.71(15)
C9 C10 C13 C14 -72.76(16)
C10 C13 C14 C30 -55.26(15)
C18 C13 C14 C30 71.82(14)
C10 C13 C14 C15 178.04(11)
C18 C13 C14 C15 -54.88(15)
C30 C14 C15 C36 59.49(16)
C13 C14 C15 C36 -177.48(11)
C30 C14 C15 C16 -69.98(15)
C13 C14 C15 C16 53.05(15)
C36 C15 C16 C17 176.73(11)
C14 C15 C16 C17 -55.93(15)
C15 C16 C17 O1 -60.21(14)
C15 C16 C17 C25 179.66(11)
C15 C16 C17 C18 58.38(15)
C10 C13 C18 C19 -56.49(15)
C14 C13 C18 C19 179.59(11)
C10 C13 C18 C17 -177.45(11)
C14 C13 C18 C17 58.63(14)
O1 C17 C18 C19 -65.58(14)
C25 C17 C18 C19 54.02(15)
C16 C17 C18 C19 176.62(12)
O1 C17 C18 C13 57.77(14)
C25 C17 C18 C13 177.36(11)
C16 C17 C18 C13 -60.04(15)
C13 C18 C19 O2 -36.79(19)
C17 C18 C19 O2 84.98(17)
C13 C18 C19 C20 146.37(12)
C17 C18 C19 C20 -91.86(14)
C24 N2 C20 C21 -0.5(2)
C24 N2 C20 C19 -179.92(13)
O2 C19 C20 N2 150.38(14)
C18 C19 C20 N2 -32.68(18)
O2 C19 C20 C21 -29.0(2)
C18 C19 C20 C21 147.93(14)
N2 C20 C21 C22 1.5(2)
C19 C20 C21 C22 -179.16(14)
C20 C21 C22 C23 -0.3(2)
C21 C22 C23 C24 -1.7(3)
C20 N2 C24 C23 -1.6(2)
C22 C23 C24 N2 2.8(3)
C29 N1 C25 C26 -1.9(2)
C29 N1 C25 C17 174.52(13)
O1 C17 C25 N1 11.29(17)
C16 C17 C25 N1 130.67(13)
C18 C17 C25 N1 -108.28(14)
O1 C17 C25 C26 -172.28(13)
C16 C17 C25 C26 -52.89(18)
C18 C17 C25 C26 68.15(17)
C28 C27 C26 C25 -0.2(2)
N1 C25 C26 C27 2.2(2)
C17 C25 C26 C27 -173.98(14)
C26 C27 C28 C29 -1.8(2)
C25 N1 C29 C28 -0.2(2)
C27 C28 C29 N1 2.1(3)
C15 C14 C30 O3 51.17(19)
C13 C14 C30 O3 -73.02(17)
C15 C14 C30 C31 -132.65(13)
C13 C14 C30 C31 103.16(14)
C35 N3 C31 C32 -1.4(2)
C35 N3 C31 C30 176.63(14)
O3 C30 C31 N3 -152.71(14)
C14 C30 C31 N3 30.95(19)
O3 C30 C31 C32 25.5(2)
C14 C30 C31 C32 -150.88(14)
N3 C31 C32 C33 -0.4(3)
C30 C31 C32 C33 -178.48(15)
C31 C32 C33 C34 1.8(3)
C32 C33 C34 C35 -1.3(3)
C31 N3 C35 C34 2.0(2)
C33 C34 C35 N3 -0.7(3)
C16 C15 C36 C37 43.43(18)
C14 C15 C36 C37 -84.67(16)
C16 C15 C36 C41 -139.07(13)
C14 C15 C36 C41 92.83(15)
C41 C36 C37 C38 -3.4(2)
C15 C36 C37 C38 174.09(13)
C36 C37 C38 C39 1.7(2)
C37 C38 C39 C40 1.4(2)
C37 C38 C39 C42 -174.85(13)
C38 C39 C40 C41 -2.8(2)
C42 C39 C40 C41 173.55(14)
C39 C40 C41 C36 1.1(2)
C37 C36 C41 C40 2.1(2)
C15 C36 C41 C40 -175.58(13)
C38 C39 C42 C47 -140.90(15)
C40 C39 C42 C47 42.9(2)
C38 C39 C42 C43 43.9(2)
C40 C39 C42 C43 -132.31(15)
C47 C42 C43 C44 -3.0(2)
C39 C42 C43 C44 172.36(14)
C42 C43 C44 C45 1.0(2)
C43 C44 C45 C46 1.4(2)
C44 C45 C46 C47 -1.8(2)
C45 C46 C47 C42 -0.3(2)
C43 C42 C47 C46 2.7(2)
C39 C42 C47 C46 -172.64(14)
C48 C49 C50 O4 7.2(3)
C48 C49 C50 C51 -172.71(17)
